data_4347575
loop_
_publ_author_name
'Kremer, Alexandre B.'
'Osten, Kimberly M.'
'Yu, Insun'
'Ebrahimi, Tannaz'
'Aluthge, Dinesh C.'
'Mehrkhodavandi, Parisa'

_publ_section_title
;
 Dinucleating Ligand Platforms Supporting Indium and Zinc Catalysts for
 Cyclic Ester Polymerization.
;
_journal_issue 11
_journal_name_full 'Inorganic chemistry'
_journal_page_first 5365
_journal_page_last 5374
_journal_paper_doi 10.1021/acs.inorgchem.6b00358
_journal_volume 55
_journal_year 2016
_chemical_absolute_configuration ad
_chemical_formula_moiety 'C25 H40 Cl2 N4 O2 Zn2, C4 H8 O'
_chemical_formula_sum 'C29 H48 Cl2 N4 O3 Zn2'
_chemical_formula_weight 702.35
_space_group_crystal_system monoclinic
_space_group_IT_number 5
_space_group_name_Hall 'C 2y'
_space_group_name_H-M_alt 'C 1 2 1'
_atom_sites_solution_hydrogens mixed
_audit_creation_date 2016-05-05
_audit_creation_method
;
Olex2 1.2
(compiled 2015.09.30 svn.r3233 for OlexSys, GUI svn.r5103)
;
_cell_angle_alpha 90
_cell_angle_beta 99.878(2)
_cell_angle_gamma 90
_cell_formula_units_Z 4
_cell_length_a 21.841(2)
_cell_length_b 12.0898(12)
_cell_length_c 12.3600(12)
_cell_measurement_reflns_used 9961
_cell_measurement_temperature 90
_cell_measurement_theta_max 33.19
_cell_measurement_theta_min 2.45
_cell_volume 3215.3(5)
_computing_cell_refinement 'SAINT v8.34A (Bruker, 2013)'
_computing_data_reduction 'SAINT v8.34A (Bruker, 2013)'
_computing_molecular_graphics 'Olex2 (Dolomanov et al., 2009)'
_computing_publication_material 'Olex2 (Dolomanov et al., 2009)'
_computing_structure_refinement 'ShelXL (Sheldrick, 2015)'
_computing_structure_solution 'SIR2004 (Burla et al., 2007)'
_diffrn_ambient_temperature 90.0
_diffrn_detector_area_resol_mean 7.9
_diffrn_detector_type 'Bruker-Nonius APEXII CCD area detector'
_diffrn_measured_fraction_theta_full 1.000
_diffrn_measured_fraction_theta_max 0.994
_diffrn_measurement_device 'Bruker-Nonius APEXII CCD area detector and D8 diffractometer'
_diffrn_measurement_device_type 'Bruker APEX-II CCD'
_diffrn_measurement_method '\f and \w scans'
_diffrn_radiation_type MoK\a
_diffrn_radiation_wavelength 0.71073
_diffrn_reflns_av_R_equivalents 0.0372
_diffrn_reflns_av_unetI/netI 0.0285
_diffrn_reflns_Laue_measured_fraction_full 1.000
_diffrn_reflns_Laue_measured_fraction_max 0.994
_diffrn_reflns_limit_h_max 33
_diffrn_reflns_limit_h_min -33
_diffrn_reflns_limit_k_max 18
_diffrn_reflns_limit_k_min -18
_diffrn_reflns_limit_l_max 19
_diffrn_reflns_limit_l_min -19
_diffrn_reflns_number 108171
_diffrn_reflns_point_group_measured_fraction_full 1.000
_diffrn_reflns_point_group_measured_fraction_max 0.994
_diffrn_reflns_theta_full 26.000
_diffrn_reflns_theta_max 33.311
_diffrn_reflns_theta_min 1.672
_diffrn_standards_number 0
_exptl_absorpt_coefficient_mu 1.694
_exptl_absorpt_correction_T_max 0.7465
_exptl_absorpt_correction_T_min 0.6406
_exptl_absorpt_correction_type multi-scan
_exptl_absorpt_process_details
;
SADABS-2014/5 (Bruker,2014/5) was used for absorption correction.
wR2(int) was 0.0723 before and 0.0607 after correction.
The Ratio of minimum to maximum transmission is 0.8581.
The \l/2 correction factor is 0.00150.
;
_exptl_crystal_colour yellow
_exptl_crystal_colour_primary yellow
_exptl_crystal_density_diffrn 1.451
_exptl_crystal_description Prism
_exptl_crystal_F_000 1472
_exptl_crystal_recrystallization_method 'Crystallized in THF and Et2O under slow evaporation at ambient temperature.'
_exptl_crystal_size_max 0.45
_exptl_crystal_size_mid 0.35
_exptl_crystal_size_min 0.12
_refine_diff_density_max 0.894
_refine_diff_density_min -0.264
_refine_diff_density_rms 0.054
_refine_ls_abs_structure_details
;
 Refined as an inversion twin.
;
_refine_ls_abs_structure_Flack 0.004(5)
_refine_ls_extinction_method none
_refine_ls_goodness_of_fit_ref 1.033
_refine_ls_hydrogen_treatment mixed
_refine_ls_matrix_type full
_refine_ls_number_parameters 371
_refine_ls_number_reflns 12345
_refine_ls_number_restraints 1
_refine_ls_restrained_S_all 1.033
_refine_ls_R_factor_all 0.0255
_refine_ls_R_factor_gt 0.0220
_refine_ls_shift/su_max 0.001
_refine_ls_shift/su_mean 0.000
_refine_ls_structure_factor_coef Fsqd
_refine_ls_weighting_details 'w=1/[\s^2^(Fo^2^)+(0.0290P)^2^+0.0871P] where P=(Fo^2^+2Fc^2^)/3'
_refine_ls_weighting_scheme calc
_refine_ls_wR_factor_gt 0.0518
_refine_ls_wR_factor_ref 0.0531
_reflns_Friedel_coverage 0.923
_reflns_Friedel_fraction_full 1.000
_reflns_Friedel_fraction_max 0.994
_reflns_number_gt 11519
_reflns_number_total 12345
_reflns_threshold_expression 'I > 2\s(I)'
_cod_data_source_file ic6b00358_si_002.cif
_cod_data_source_block pm153
_cod_depositor_comments
;
The following automatic conversions were performed:

data item '_exptl_absorpt_correction_type' value 'multi scan' was
changed to 'multi-scan' in accordance with the
/home/saulius/struct/COD-crude-data/automatic-downloads/DataCite-retrospective/ACS/depositions/lib/dictionaries/cif_core.dic
dictionary named 'cif_core.dic' version 2.4.2 last updated on
2011-04-26.

Automatic conversion script
Id: cif_fix_values 6909 2019-04-08 15:41:33Z antanas 
;
_cod_original_cell_volume 3215.3(6)
_cod_database_code 4347575
_shelx_space_group_comment
;
The symmetry employed for this shelxl refinement is uniquely defined
by the following loop, which should always be used as a source of
symmetry information in preference to the above space-group names.
They are only intended as comments.
;
_olex2_refinement_description
;
1. Twinned data refinement
 Scales: 0.996(5) 0.004(5)
2. Fixed Uiso
 At 1.2 times of:
  All C(H) groups, All C(H,H) groups
 At 1.5 times of:
  All C(H,H,H) groups
3.a Ternary CH refined with riding coordinates:
 C25(H25), C20(H20), C13(H13), C18(H18)
3.b Secondary CH2 refined with riding coordinates:
 C17(H17A,H17B), C22(H22A,H22B), C21(H21A,H21B), C15(H15A,H15B), C23(H23A,
 H23B), C029(H02A,H02B), C16(H16A,H16B), C14(H14A,H14B), C24(H24A,H24B),
 C036(H03A,H03B), C038(H03C,H03D), C039(H03E,H03F)
3.c Aromatic/amide H refined with riding coordinates:
 C19(H19), C12(H12), C9(H9), C7(H7)
3.d Idealised Me refined as rotating group:
 C1(H1A,H1B,H1C), C2(H2A,H2B,H2C), C3(H3A,H3B,H3C), C4(H4A,H4B,H4C), C11(H11A,
 H11B,H11C)
;
_shelx_shelxl_version_number 2014/7
_olex2_submission_original_sample_id AK-98
_olex2_submission_special_instructions 'No special instructions were received'

loop_
_space_group_symop_operation_xyz
'x, y, z'
'-x, y, -z'
'x+1/2, y+1/2, z'
'-x+1/2, y+1/2, -z'

loop_
_atom_site_label
_atom_site_type_symbol
_atom_site_fract_x
_atom_site_fract_y
_atom_site_fract_z
_atom_site_U_iso_or_equiv
_atom_site_adp_type
_atom_site_occupancy
_atom_site_site_symmetry_order
_atom_site_calc_flag
_atom_site_refinement_flags_posn
Zn1 Zn 0.71165(2) 0.28241(2) 0.28478(2) 0.01300(4) Uani 1 1 d .
Zn2 Zn 0.81044(2) 0.45438(2) 0.24128(2) 0.01266(4) Uani 1 1 d .
Cl2 Cl 0.85001(2) 0.42980(4) 0.08358(3) 0.01998(9) Uani 1 1 d .
Cl1 Cl 0.66760(3) 0.30172(4) 0.43685(4) 0.02686(11) Uani 1 1 d .
O2 O 0.80238(7) 0.31639(12) 0.32092(12) 0.0203(3) Uani 1 1 d .
N1 N 0.88817(7) 0.52635(13) 0.34991(12) 0.0135(3) Uani 1 1 d .
N4 N 0.72673(6) 0.10857(13) 0.25762(12) 0.0136(3) Uani 1 1 d .
N3 N 0.63661(7) 0.24447(13) 0.15483(12) 0.0150(3) Uani 1 1 d .
O3 O 0.63563(7) 0.73358(15) 0.46020(13) 0.0309(3) Uani 1 1 d .
O1 O 0.71532(6) 0.42784(11) 0.20020(10) 0.0167(2) Uani 1 1 d .
C25 C 0.89619(8) 0.63598(15) 0.29899(14) 0.0145(3) Uani 1 1 d .
H25 H 0.9083 0.6212 0.2259 0.017 Uiso 1 1 calc R
C20 C 0.83405(8) 0.69886(15) 0.27707(14) 0.0146(3) Uani 1 1 d .
H20 H 0.8234 0.7197 0.3499 0.017 Uiso 1 1 calc R
N2 N 0.78545(7) 0.62252(13) 0.22350(11) 0.0139(3) Uani 1 1 d .
C10 C 0.68583(8) 0.59304(15) 0.10154(14) 0.0147(3) Uani 1 1 d .
C6 C 0.62261(8) 0.42644(15) 0.06665(14) 0.0155(3) Uani 1 1 d .
C17 C 0.65534(8) -0.06043(16) 0.22392(15) 0.0190(3) Uani 1 1 d .
H17A H 0.6818 -0.0993 0.2854 0.023 Uiso 1 1 calc R
H17B H 0.6692 -0.0821 0.1548 0.023 Uiso 1 1 calc R
C19 C 0.73835(8) 0.65812(15) 0.15618(14) 0.0153(3) Uani 1 1 d .
H19 H 0.7376 0.7350 0.1402 0.018 Uiso 1 1 calc R
C12 C 0.60971(8) 0.30936(15) 0.07943(14) 0.0163(3) Uani 1 1 d .
H12 H 0.5780 0.2778 0.0262 0.020 Uiso 1 1 calc R
C13 C 0.62161(8) 0.12582(15) 0.14560(13) 0.0150(3) Uani 1 1 d .
H13 H 0.6324 0.0980 0.0750 0.018 Uiso 1 1 calc R
C22 C 0.89332(10) 0.87802(17) 0.27689(17) 0.0227(4) Uani 1 1 d .
H22A H 0.8817 0.9022 0.3472 0.027 Uiso 1 1 calc R
H22B H 0.8984 0.9448 0.2330 0.027 Uiso 1 1 calc R
C9 C 0.64245(8) 0.64808(16) 0.02286(14) 0.0179(3) Uani 1 1 d .
H9 H 0.6490 0.7241 0.0091 0.021 Uiso 1 1 calc R
C21 C 0.84162(9) 0.80615(15) 0.21467(15) 0.0193(3) Uani 1 1 d .
H21A H 0.8513 0.7880 0.1413 0.023 Uiso 1 1 calc R
H21B H 0.8020 0.8479 0.2039 0.023 Uiso 1 1 calc R
C15 C 0.54418(8) -0.02830(18) 0.13198(15) 0.0223(4) Uani 1 1 d .
H15A H 0.5005 -0.0472 0.1354 0.027 Uiso 1 1 calc R
H15B H 0.5524 -0.0493 0.0584 0.027 Uiso 1 1 calc R
C1 C 0.76510(9) 0.05991(16) 0.35536(15) 0.0181(3) Uani 1 1 d .
H1A H 0.8049 0.0992 0.3714 0.027 Uiso 1 1 calc GR
H1B H 0.7726 -0.0183 0.3417 0.027 Uiso 1 1 calc GR
H1C H 0.7434 0.0665 0.4182 0.027 Uiso 1 1 calc GR
C7 C 0.58179(8) 0.48533(17) -0.01311(15) 0.0190(3) Uani 1 1 d .
H7 H 0.5469 0.4479 -0.0533 0.023 Uiso 1 1 calc R
C2 C 0.75842(8) 0.09710(17) 0.16137(15) 0.0193(3) Uani 1 1 d .
H2A H 0.7336 0.1334 0.0976 0.029 Uiso 1 1 calc GR
H2B H 0.7631 0.0185 0.1452 0.029 Uiso 1 1 calc GR
H2C H 0.7995 0.1318 0.1776 0.029 Uiso 1 1 calc GR
C18 C 0.66235(8) 0.06505(15) 0.24024(14) 0.0136(3) Uani 1 1 d .
H18 H 0.6452 0.0832 0.3081 0.016 Uiso 1 1 calc R
C23 C 0.95482(9) 0.81496(17) 0.30009(17) 0.0227(4) Uani 1 1 d .
H23A H 0.9685 0.7964 0.2299 0.027 Uiso 1 1 calc R
H23B H 0.9871 0.8622 0.3434 0.027 Uiso 1 1 calc R
C029 C 0.56950(12) 0.5782(2) 0.4257(2) 0.0309(5) Uani 1 1 d .
H02A H 0.5256 0.5594 0.3966 0.037 Uiso 1 1 calc R
H02B H 0.5869 0.5229 0.4817 0.037 Uiso 1 1 calc R
C16 C 0.58719(9) -0.09401(18) 0.21932(16) 0.0223(4) Uani 1 1 d .
H16A H 0.5825 -0.1740 0.2027 0.027 Uiso 1 1 calc R
H16B H 0.5751 -0.0810 0.2919 0.027 Uiso 1 1 calc R
C14 C 0.55350(8) 0.09661(18) 0.14797(15) 0.0199(4) Uani 1 1 d .
H14A H 0.5425 0.1191 0.2192 0.024 Uiso 1 1 calc R
H14B H 0.5261 0.1368 0.0888 0.024 Uiso 1 1 calc R
C3 C 0.94250(8) 0.45405(17) 0.34897(14) 0.0185(3) Uani 1 1 d .
H3A H 0.9334 0.3799 0.3740 0.028 Uiso 1 1 calc GR
H3B H 0.9785 0.4846 0.3981 0.028 Uiso 1 1 calc GR
H3C H 0.9516 0.4497 0.2742 0.028 Uiso 1 1 calc GR
C5 C 0.67609(7) 0.47981(15) 0.12579(13) 0.0144(3) Uani 1 1 d .
C24 C 0.94729(9) 0.70905(16) 0.36352(15) 0.0193(3) Uani 1 1 d .
H24A H 0.9364 0.7279 0.4358 0.023 Uiso 1 1 calc R
H24B H 0.9871 0.6680 0.3764 0.023 Uiso 1 1 calc R
C036 C 0.65944(10) 0.6655(2) 0.38109(17) 0.0303(5) Uani 1 1 d .
H03A H 0.6966 0.6243 0.4169 0.036 Uiso 1 1 calc R
H03B H 0.6711 0.7118 0.3218 0.036 Uiso 1 1 calc R
C4 C 0.87509(9) 0.53383(17) 0.46263(14) 0.0184(3) Uani 1 1 d .
H4A H 0.8391 0.5819 0.4635 0.028 Uiso 1 1 calc GR
H4B H 0.9113 0.5647 0.5110 0.028 Uiso 1 1 calc GR
H4C H 0.8662 0.4599 0.4884 0.028 Uiso 1 1 calc GR
C038 C 0.60775(12) 0.5852(2) 0.33426(18) 0.0318(5) Uani 1 1 d .
H03C H 0.5827 0.6143 0.2658 0.038 Uiso 1 1 calc R
H03D H 0.6248 0.5120 0.3193 0.038 Uiso 1 1 calc R
C039 C 0.57531(11) 0.6936(2) 0.4719(2) 0.0325(5) Uani 1 1 d .
H03E H 0.5426 0.7419 0.4312 0.039 Uiso 1 1 calc R
H03F H 0.5709 0.6929 0.5502 0.039 Uiso 1 1 calc R
C8 C 0.59054(8) 0.59668(18) -0.03561(15) 0.0197(3) Uani 1 1 d .
C11 C 0.54575(10) 0.6577(2) -0.12199(19) 0.0296(5) Uani 1 1 d .
H11A H 0.5037 0.6526 -0.1048 0.044 Uiso 1 1 calc GR
H11B H 0.5464 0.6245 -0.1941 0.044 Uiso 1 1 calc GR
H11C H 0.5581 0.7356 -0.1231 0.044 Uiso 1 1 calc GR
H2 H 0.8163(10) 0.3081(19) 0.3741(19) 0.010(6) Uiso 1 1 d .

loop_
_atom_site_aniso_label
_atom_site_aniso_U_11
_atom_site_aniso_U_22
_atom_site_aniso_U_33
_atom_site_aniso_U_23
_atom_site_aniso_U_13
_atom_site_aniso_U_12
Zn1 0.01479(8) 0.01361(9) 0.01035(8) 0.00243(7) 0.00148(6) 0.00064(7)
Zn2 0.01367(8) 0.01295(9) 0.01098(8) 0.00113(7) 0.00106(6) 0.00258(7)
Cl2 0.0267(2) 0.0211(2) 0.01321(17) -0.00293(15) 0.00629(15) 0.00283(16)
Cl1 0.0441(3) 0.0231(3) 0.01702(19) 0.00206(17) 0.01556(19) 0.0027(2)
O2 0.0258(7) 0.0168(6) 0.0165(6) 0.0061(5) -0.0013(5) -0.0053(5)
N1 0.0163(6) 0.0141(7) 0.0105(6) 0.0018(5) 0.0032(5) 0.0034(5)
N4 0.0128(6) 0.0162(7) 0.0122(6) 0.0008(5) 0.0034(5) 0.0008(5)
N3 0.0144(6) 0.0180(7) 0.0130(6) 0.0025(5) 0.0033(5) 0.0013(5)
O3 0.0222(7) 0.0406(9) 0.0300(8) -0.0125(7) 0.0043(6) -0.0044(6)
O1 0.0158(5) 0.0173(6) 0.0162(5) 0.0071(5) 0.0007(4) 0.0013(4)
C25 0.0173(7) 0.0144(7) 0.0120(7) 0.0002(6) 0.0032(5) 0.0009(6)
C20 0.0182(8) 0.0134(7) 0.0123(7) -0.0005(6) 0.0032(6) 0.0024(6)
N2 0.0155(6) 0.0151(7) 0.0115(6) 0.0000(5) 0.0030(5) 0.0032(5)
C10 0.0153(7) 0.0173(8) 0.0119(7) 0.0024(6) 0.0039(5) 0.0051(6)
C6 0.0141(7) 0.0198(8) 0.0128(7) 0.0035(6) 0.0029(5) 0.0040(6)
C17 0.0219(8) 0.0168(9) 0.0179(7) 0.0001(7) 0.0021(6) -0.0037(7)
C19 0.0185(8) 0.0149(8) 0.0133(7) 0.0027(6) 0.0053(6) 0.0053(6)
C12 0.0138(7) 0.0221(9) 0.0131(7) 0.0017(6) 0.0029(5) 0.0006(6)
C13 0.0153(7) 0.0186(8) 0.0113(7) 0.0013(6) 0.0027(5) -0.0004(6)
C22 0.0297(10) 0.0140(8) 0.0243(9) -0.0010(7) 0.0048(8) -0.0007(7)
C9 0.0186(8) 0.0189(8) 0.0166(8) 0.0057(7) 0.0043(6) 0.0068(6)
C21 0.0252(9) 0.0131(8) 0.0194(8) 0.0010(6) 0.0031(7) 0.0025(6)
C15 0.0193(8) 0.0306(11) 0.0167(7) 0.0001(7) 0.0022(6) -0.0102(7)
C1 0.0176(8) 0.0184(9) 0.0173(8) 0.0029(7) -0.0001(6) 0.0018(7)
C7 0.0153(7) 0.0244(9) 0.0166(8) 0.0045(7) 0.0006(6) 0.0026(6)
C2 0.0191(8) 0.0236(9) 0.0171(8) 0.0009(7) 0.0086(6) 0.0028(7)
C18 0.0131(7) 0.0165(8) 0.0113(7) 0.0005(6) 0.0023(5) -0.0009(6)
C23 0.0240(9) 0.0177(9) 0.0266(9) -0.0021(7) 0.0051(7) -0.0038(7)
C029 0.0414(13) 0.0243(11) 0.0295(11) -0.0046(9) 0.0132(9) -0.0011(9)
C16 0.0254(9) 0.0224(10) 0.0187(8) 0.0010(7) 0.0023(7) -0.0089(7)
C14 0.0144(7) 0.0285(10) 0.0167(8) 0.0037(7) 0.0021(6) -0.0022(7)
C3 0.0164(7) 0.0188(8) 0.0194(7) 0.0019(7) 0.0009(6) 0.0055(7)
C5 0.0141(7) 0.0190(8) 0.0111(6) 0.0035(6) 0.0045(5) 0.0048(6)
C24 0.0214(8) 0.0177(8) 0.0186(8) -0.0015(7) 0.0024(6) -0.0012(7)
C036 0.0250(10) 0.0459(14) 0.0202(9) 0.0010(9) 0.0044(7) 0.0096(9)
C4 0.0245(8) 0.0209(9) 0.0101(7) 0.0015(6) 0.0038(6) 0.0012(7)
C038 0.0474(13) 0.0272(11) 0.0231(10) -0.0022(8) 0.0121(9) 0.0052(10)
C039 0.0254(10) 0.0307(12) 0.0439(13) -0.0153(10) 0.0134(9) -0.0029(9)
C8 0.0172(8) 0.0247(9) 0.0167(8) 0.0085(7) 0.0011(6) 0.0069(7)
C11 0.0254(10) 0.0302(11) 0.0298(11) 0.0129(9) -0.0056(8) 0.0046(8)

loop_
_atom_type_symbol
_atom_type_description
_atom_type_scat_dispersion_real
_atom_type_scat_dispersion_imag
_atom_type_scat_source
C C 0.0033 0.0016 'International Tables Vol C Tables 4.2.6.8 and 6.1.1.4'
H H 0.0000 0.0000 'International Tables Vol C Tables 4.2.6.8 and 6.1.1.4'
Cl Cl 0.1484 0.1585 'International Tables Vol C Tables 4.2.6.8 and 6.1.1.4'
N N 0.0061 0.0033 'International Tables Vol C Tables 4.2.6.8 and 6.1.1.4'
O O 0.0106 0.0060 'International Tables Vol C Tables 4.2.6.8 and 6.1.1.4'
Zn Zn 0.2839 1.4301 'International Tables Vol C Tables 4.2.6.8 and 6.1.1.4'

loop_
_geom_angle_atom_site_label_1
_geom_angle_atom_site_label_2
_geom_angle_atom_site_label_3
_geom_angle
Cl1 Zn1 Zn2 118.728(16)
O2 Zn1 Zn2 37.81(4)
O2 Zn1 Cl1 109.84(5)
O2 Zn1 N4 93.61(6)
O2 Zn1 N3 144.59(6)
O2 Zn1 O1 79.28(5)
N4 Zn1 Zn2 119.63(4)
N4 Zn1 Cl1 109.06(4)
N3 Zn1 Zn2 118.60(4)
N3 Zn1 Cl1 105.39(4)
N3 Zn1 N4 78.02(6)
O1 Zn1 Zn2 41.47(4)
O1 Zn1 Cl1 113.15(4)
O1 Zn1 N4 137.10(5)
O1 Zn1 N3 83.86(6)
Cl2 Zn2 Zn1 115.861(15)
O2 Zn2 Zn1 38.67(4)
O2 Zn2 Cl2 113.43(5)
O2 Zn2 N1 99.18(6)
O2 Zn2 O1 79.58(6)
O2 Zn2 N2 146.07(6)
N1 Zn2 Zn1 131.08(4)
N1 Zn2 Cl2 102.18(4)
O1 Zn2 Zn1 40.91(4)
O1 Zn2 Cl2 106.28(4)
O1 Zn2 N1 149.45(5)
O1 Zn2 N2 83.87(6)
N2 Zn2 Zn1 119.23(4)
N2 Zn2 Cl2 99.54(4)
N2 Zn2 N1 80.67(6)
Zn1 O2 H2 116.4(19)
Zn2 O2 Zn1 103.52(7)
Zn2 O2 H2 123(2)
C25 N1 Zn2 103.45(10)
C3 N1 Zn2 107.70(11)
C3 N1 C25 111.75(14)
C4 N1 Zn2 110.72(11)
C4 N1 C25 113.64(14)
C4 N1 C3 109.31(13)
C1 N4 Zn1 109.99(11)
C1 N4 C2 110.08(14)
C1 N4 C18 111.72(14)
C2 N4 Zn1 108.67(11)
C2 N4 C18 114.36(14)
C18 N4 Zn1 101.63(10)
C12 N3 Zn1 127.72(13)
C12 N3 C13 118.19(15)
C13 N3 Zn1 113.52(11)
C039 O3 C036 108.68(17)
Zn1 O1 Zn2 97.61(5)
C5 O1 Zn1 133.81(12)
C5 O1 Zn2 127.29(11)
N1 C25 H25 106.9
N1 C25 C20 110.47(14)
N1 C25 C24 114.84(15)
C20 C25 H25 106.9
C24 C25 H25 106.9
C24 C25 C20 110.35(15)
C25 C20 H20 107.5
N2 C20 C25 108.36(14)
N2 C20 H20 107.5
N2 C20 C21 115.80(14)
C21 C20 C25 109.81(14)
C21 C20 H20 107.5
C20 N2 Zn2 113.79(11)
C19 N2 Zn2 123.82(13)
C19 N2 C20 121.13(16)
C9 C10 C19 116.69(17)
C9 C10 C5 119.59(17)
C5 C10 C19 123.71(15)
C7 C6 C12 117.21(16)
C7 C6 C5 119.83(17)
C5 C6 C12 122.82(16)
H17A C17 H17B 108.2
C18 C17 H17A 109.7
C18 C17 H17B 109.7
C18 C17 C16 109.92(16)
C16 C17 H17A 109.7
C16 C17 H17B 109.7
N2 C19 C10 126.85(17)
N2 C19 H19 116.6
C10 C19 H19 116.6
N3 C12 C6 126.91(17)
N3 C12 H12 116.5
C6 C12 H12 116.5
N3 C13 H13 108.2
N3 C13 C18 108.44(14)
N3 C13 C14 115.25(15)
C18 C13 H13 108.2
C18 C13 C14 108.26(14)
C14 C13 H13 108.2
H22A C22 H22B 108.0
C21 C22 H22A 109.4
C21 C22 H22B 109.4
C21 C22 C23 111.20(16)
C23 C22 H22A 109.4
C23 C22 H22B 109.4
C10 C9 H9 118.5
C8 C9 C10 122.99(18)
C8 C9 H9 118.5
C20 C21 H21A 109.4
C20 C21 H21B 109.4
C22 C21 C20 111.29(15)
C22 C21 H21A 109.4
C22 C21 H21B 109.4
H21A C21 H21B 108.0
H15A C15 H15B 107.9
C16 C15 H15A 109.3
C16 C15 H15B 109.3
C16 C15 C14 111.69(15)
C14 C15 H15A 109.3
C14 C15 H15B 109.3
N4 C1 H1A 109.5
N4 C1 H1B 109.5
N4 C1 H1C 109.5
H1A C1 H1B 109.5
H1A C1 H1C 109.5
H1B C1 H1C 109.5
C6 C7 H7 118.8
C8 C7 C6 122.50(18)
C8 C7 H7 118.8
N4 C2 H2A 109.5
N4 C2 H2B 109.5
N4 C2 H2C 109.5
H2A C2 H2B 109.5
H2A C2 H2C 109.5
H2B C2 H2C 109.5
N4 C18 C17 116.15(14)
N4 C18 C13 110.68(13)
N4 C18 H18 106.5
C17 C18 H18 106.5
C13 C18 C17 110.02(14)
C13 C18 H18 106.5
C22 C23 H23A 109.6
C22 C23 H23B 109.6
H23A C23 H23B 108.1
C24 C23 C22 110.27(16)
C24 C23 H23A 109.6
C24 C23 H23B 109.6
H02A C029 H02B 109.2
C038 C029 H02A 111.4
C038 C029 H02B 111.4
C039 C029 H02A 111.4
C039 C029 H02B 111.4
C039 C029 C038 102.1(2)
C17 C16 H16A 109.4
C17 C16 H16B 109.4
C15 C16 C17 111.33(15)
C15 C16 H16A 109.4
C15 C16 H16B 109.4
H16A C16 H16B 108.0
C13 C14 H14A 109.8
C13 C14 H14B 109.8
C15 C14 C13 109.41(16)
C15 C14 H14A 109.8
C15 C14 H14B 109.8
H14A C14 H14B 108.2
N1 C3 H3A 109.5
N1 C3 H3B 109.5
N1 C3 H3C 109.5
H3A C3 H3B 109.5
H3A C3 H3C 109.5
H3B C3 H3C 109.5
O1 C5 C10 120.46(16)
O1 C5 C6 121.72(16)
C6 C5 C10 117.82(15)
C25 C24 H24A 109.6
C25 C24 H24B 109.6
C23 C24 C25 110.43(15)
C23 C24 H24A 109.6
C23 C24 H24B 109.6
H24A C24 H24B 108.1
O3 C036 H03A 110.3
O3 C036 H03B 110.3
O3 C036 C038 106.94(17)
H03A C036 H03B 108.6
C038 C036 H03A 110.3
C038 C036 H03B 110.3
N1 C4 H4A 109.5
N1 C4 H4B 109.5
N1 C4 H4C 109.5
H4A C4 H4B 109.5
H4A C4 H4C 109.5
H4B C4 H4C 109.5
C029 C038 C036 102.63(18)
C029 C038 H03C 111.2
C029 C038 H03D 111.2
C036 C038 H03C 111.2
C036 C038 H03D 111.2
H03C C038 H03D 109.2
O3 C039 C029 107.07(18)
O3 C039 H03E 110.3
O3 C039 H03F 110.3
C029 C039 H03E 110.3
C029 C039 H03F 110.3
H03E C039 H03F 108.6
C9 C8 C7 117.24(17)
C9 C8 C11 121.54(19)
C7 C8 C11 121.21(19)
C8 C11 H11A 109.5
C8 C11 H11B 109.5
C8 C11 H11C 109.5
H11A C11 H11B 109.5
H11A C11 H11C 109.5
H11B C11 H11C 109.5

loop_
_geom_bond_atom_site_label_1
_geom_bond_atom_site_label_2
_geom_bond_distance
Zn1 Zn2 3.1088(3)
Zn1 Cl1 2.2657(5)
Zn1 O2 1.9977(15)
Zn1 N4 2.1625(16)
Zn1 N3 2.1386(15)
Zn1 O1 2.0542(13)
Zn2 Cl2 2.2832(5)
Zn2 O2 1.9602(14)
Zn2 N1 2.1587(16)
Zn2 O1 2.0772(13)
Zn2 N2 2.1064(16)
O2 H2 0.68(2)
N1 C25 1.490(2)
N1 C3 1.475(2)
N1 C4 1.472(2)
N4 C1 1.470(2)
N4 C2 1.482(2)
N4 C18 1.482(2)
N3 C12 1.281(2)
N3 C13 1.472(2)
O3 C036 1.442(3)
O3 C039 1.433(3)
O1 C5 1.305(2)
C25 H25 1.0000
C25 C20 1.539(2)
C25 C24 1.535(3)
C20 H20 1.0000
C20 N2 1.475(2)
C20 C21 1.532(2)
N2 C19 1.282(2)
C10 C19 1.458(3)
C10 C9 1.404(2)
C10 C5 1.425(3)
C6 C12 1.457(3)
C6 C7 1.404(2)
C6 C5 1.422(2)
C17 H17A 0.9900
C17 H17B 0.9900
C17 C18 1.535(3)
C17 C16 1.534(3)
C19 H19 0.9500
C12 H12 0.9500
C13 H13 1.0000
C13 C18 1.531(2)
C13 C14 1.534(2)
C22 H22A 0.9900
C22 H22B 0.9900
C22 C21 1.524(3)
C22 C23 1.528(3)
C9 H9 0.9500
C9 C8 1.383(3)
C21 H21A 0.9900
C21 H21B 0.9900
C15 H15A 0.9900
C15 H15B 0.9900
C15 C16 1.527(3)
C15 C14 1.532(3)
C1 H1A 0.9800
C1 H1B 0.9800
C1 H1C 0.9800
C7 H7 0.9500
C7 C8 1.394(3)
C2 H2A 0.9800
C2 H2B 0.9800
C2 H2C 0.9800
C18 H18 1.0000
C23 H23A 0.9900
C23 H23B 0.9900
C23 C24 1.525(3)
C029 H02A 0.9900
C029 H02B 0.9900
C029 C038 1.519(3)
C029 C039 1.505(3)
C16 H16A 0.9900
C16 H16B 0.9900
C14 H14A 0.9900
C14 H14B 0.9900
C3 H3A 0.9800
C3 H3B 0.9800
C3 H3C 0.9800
C24 H24A 0.9900
C24 H24B 0.9900
C036 H03A 0.9900
C036 H03B 0.9900
C036 C038 1.525(4)
C4 H4A 0.9800
C4 H4B 0.9800
C4 H4C 0.9800
C038 H03C 0.9900
C038 H03D 0.9900
C039 H03E 0.9900
C039 H03F 0.9900
C8 C11 1.511(3)
C11 H11A 0.9800
C11 H11B 0.9800
C11 H11C 0.9800

loop_
_geom_torsion_atom_site_label_1
_geom_torsion_atom_site_label_2
_geom_torsion_atom_site_label_3
_geom_torsion_atom_site_label_4
_geom_torsion
Zn1 N4 C18 C17 -176.93(12)
Zn1 N4 C18 C13 56.70(14)
Zn1 N3 C12 C6 -2.4(3)
Zn1 N3 C13 C18 4.34(15)
Zn1 N3 C13 C14 125.84(13)
Zn1 O1 C5 C10 164.22(12)
Zn1 O1 C5 C6 -15.7(2)
Zn2 N1 C25 C20 51.46(14)
Zn2 N1 C25 C24 177.05(12)
Zn2 O1 C5 C10 -31.8(2)
Zn2 O1 C5 C6 148.36(12)
Zn2 N2 C19 C10 16.6(2)
N1 C25 C20 N2 -47.15(17)
N1 C25 C20 C21 -174.51(14)
N1 C25 C24 C23 175.71(14)
N3 C13 C18 N4 -41.77(17)
N3 C13 C18 C17 -171.48(13)
N3 C13 C14 C15 177.23(14)
O3 C036 C038 C029 -25.1(2)
C25 C20 N2 Zn2 17.73(16)
C25 C20 N2 C19 -149.93(15)
C25 C20 C21 C22 -56.41(19)
C20 C25 C24 C23 -58.65(19)
C20 N2 C19 C10 -177.03(15)
N2 C20 C21 C22 -179.50(15)
C10 C9 C8 C7 0.5(3)
C10 C9 C8 C11 -178.28(17)
C6 C7 C8 C9 1.2(3)
C6 C7 C8 C11 180.00(18)
C19 C10 C9 C8 179.76(16)
C19 C10 C5 O1 -0.3(2)
C19 C10 C5 C6 179.60(15)
C12 N3 C13 C18 176.31(14)
C12 N3 C13 C14 -62.2(2)
C12 C6 C7 C8 -177.67(16)
C12 C6 C5 O1 -3.9(2)
C12 C6 C5 C10 176.18(15)
C13 N3 C12 C6 -173.03(15)
C22 C23 C24 C25 57.8(2)
C9 C10 C19 N2 -174.00(16)
C9 C10 C5 O1 -178.71(15)
C9 C10 C5 C6 1.2(2)
C21 C20 N2 Zn2 141.58(12)
C21 C20 N2 C19 -26.1(2)
C21 C22 C23 C24 -56.7(2)
C1 N4 C18 C17 -59.69(19)
C1 N4 C18 C13 173.94(14)
C7 C6 C12 N3 -171.46(17)
C7 C6 C5 O1 -179.68(15)
C7 C6 C5 C10 0.4(2)
C2 N4 C18 C17 66.19(19)
C2 N4 C18 C13 -60.17(19)
C18 C17 C16 C15 54.4(2)
C18 C13 C14 C15 -61.19(18)
C23 C22 C21 C20 56.4(2)
C16 C17 C18 N4 174.00(14)
C16 C17 C18 C13 -59.31(18)
C16 C15 C14 C13 57.53(19)
C14 C13 C18 N4 -167.46(14)
C14 C13 C18 C17 62.82(18)
C14 C15 C16 C17 -54.2(2)
C3 N1 C25 C20 167.07(14)
C3 N1 C25 C24 -67.35(19)
C5 C10 C19 N2 7.5(3)
C5 C10 C9 C8 -1.7(3)
C5 C6 C12 N3 12.7(3)
C5 C6 C7 C8 -1.7(3)
C24 C25 C20 N2 -175.22(13)
C24 C25 C20 C21 57.41(18)
C036 O3 C039 C029 17.4(3)
C4 N1 C25 C20 -68.65(18)
C4 N1 C25 C24 56.93(19)
C038 C029 C039 O3 -32.6(3)
C039 O3 C036 C038 5.2(2)
C039 C029 C038 C036 34.3(2)

loop_
_twin_individual_id
_twin_individual_mass_fraction_refined
1 0.996(5)
2 0.004(5)
